data_1504369
loop_
_publ_author_name
'Nakagawa, Tetsuya'
'Hasegawa, Yasuchika'
'Kawai, Tsuyoshi'

_publ_section_title
;
 Photoresponsive europium(III) complex based on photochromic reaction.
;
_journal_issue 23
_journal_name_full 'The journal of physical chemistry. A'
_journal_page_first 5096
_journal_page_last 5103
_journal_paper_doi 10.1021/jp712079n
_journal_volume 112
_journal_year 2008
_chemical_formula_moiety 'C29 H21 N3 S3 '
_chemical_formula_sum 'C29 H21 N3 S3'
_chemical_formula_weight 507.69
_space_group_IT_number 14
_symmetry_cell_setting monoclinic
_symmetry_Int_Tables_number 14
_symmetry_space_group_name_Hall '-P 2ybc'
_symmetry_space_group_name_H-M 'P 1 21/c 1'
_cell_angle_alpha 90.0000
_cell_angle_beta 97.4801(14)
_cell_angle_gamma 90.0000
_cell_formula_units_Z 4
_cell_length_a 13.4193(7)
_cell_length_b 10.3767(5)
_cell_length_c 17.7646(8)
_cell_measurement_reflns_used 17822
_cell_measurement_temperature 173.1
_cell_measurement_theta_max 27.4
_cell_measurement_theta_min 3.0
_cell_volume 2452.6(2)
_computing_cell_refinement PROCESS-AUTO
_computing_data_collection PROCESS-AUTO
_computing_data_reduction CrystalStructure
_computing_publication_material 'CrystalStructure 3.8'
_computing_structure_refinement CRYSTALS
_computing_structure_solution SIR92
_diffrn_detector_area_resol_mean 10.00
_diffrn_measured_fraction_theta_full 0.996
_diffrn_measured_fraction_theta_max 0.996
_diffrn_measurement_device_type 'Rigaku RAXIS-RAPID'
_diffrn_measurement_method \w
_diffrn_radiation_type 'Mo K\a'
_diffrn_radiation_wavelength 0.71075
_diffrn_reflns_av_R_equivalents 0.042
_diffrn_reflns_limit_h_max 17
_diffrn_reflns_limit_h_min -17
_diffrn_reflns_limit_k_max 13
_diffrn_reflns_limit_k_min -13
_diffrn_reflns_limit_l_max 23
_diffrn_reflns_limit_l_min -19
_diffrn_reflns_number 22950
_diffrn_reflns_theta_full 27.42
_diffrn_reflns_theta_max 27.42
_exptl_absorpt_coefficient_mu 0.326
_exptl_absorpt_correction_T_max 0.943
_exptl_absorpt_correction_T_min 0.597
_exptl_absorpt_correction_type multi-scan
_exptl_absorpt_process_details
;
    Higashi, T. (1995). Program for Absorption Correction.
    Rigaku Corporation, Tokyo, Japan.
;
_exptl_crystal_colour darkblue
_exptl_crystal_density_diffrn 1.375
_exptl_crystal_density_method 'not measured'
_exptl_crystal_description block
_exptl_crystal_F_000 1056.00
_exptl_crystal_size_max 0.40
_exptl_crystal_size_mid 0.26
_exptl_crystal_size_min 0.18
_refine_diff_density_max 1.33
_refine_diff_density_min -0.49
_refine_ls_extinction_method none
_refine_ls_goodness_of_fit_ref 1.002
_refine_ls_hydrogen_treatment refall
_refine_ls_number_parameters 337
_refine_ls_number_reflns 4051
_refine_ls_R_factor_gt 0.0625
_refine_ls_shift/su_max 0.0000
_refine_ls_structure_factor_coef Fsqd
_refine_ls_weighting_details 'w = 1/[0.0066Fo^2^ + 1.0000\s(Fo^2^)]/(4Fo^2^)'
_refine_ls_weighting_scheme calc
_refine_ls_wR_factor_ref 0.1944
_reflns_number_gt 4028
_reflns_number_total 5568
_reflns_threshold_expression F^2^>2.0\s(F^2^)
_cod_data_source_file jp712079n-file006.cif
_cod_data_source_block '_terthia'
_cod_original_formula_sum 'C29 H21 N3 S3 '
_cod_database_code 1504369

loop_
_symmetry_equiv_pos_site_id
_symmetry_equiv_pos_as_xyz
1 +X,+Y,+Z
2 -X,1/2+Y,1/2-Z
3 -X,-Y,-Z
4 +X,1/2-Y,1/2+Z

loop_
_atom_site_label
_atom_site_type_symbol
_atom_site_fract_x
_atom_site_fract_y
_atom_site_fract_z
_atom_site_U_iso_or_equiv
_atom_site_adp_type
_atom_site_occupancy
_atom_site_symmetry_multiplicity
_atom_site_calc_flag
_atom_site_refinement_flags
S(1) S 0.45621(7) 0.24377(9) 0.05310(5) 0.0359(2) Uani 1.00 1 d .
S(2) S 0.35159(6) -0.21857(8) 0.25402(5) 0.0346(2) Uani 1.00 1 d .
S(3) S 0.59948(7) -0.20179(8) 0.17840(5) 0.0369(2) Uani 1.00 1 d .
N(1) N 0.2897(2) 0.2132(2) 0.11938(15) 0.0319(7) Uani 1.00 1 d .
N(2) N 0.2374(2) -0.0216(2) 0.20524(19) 0.0416(8) Uani 1.00 1 d .
N(3) N 0.6132(2) 0.0135(2) 0.10293(18) 0.0390(8) Uani 1.00 1 d .
C(1) C 0.3358(2) 0.2884(3) 0.07382(18) 0.0302(8) Uani 1.00 1 d .
C(2) C 0.3530(2) 0.1051(3) 0.13928(19) 0.0312(8) Uani 1.00 1 d .
C(3) C 0.3276(2) -0.0010(3) 0.1771(2) 0.0387(9) Uani 1.00 1 d .
C(4) C 0.2387(2) -0.1296(3) 0.2425(2) 0.0351(9) Uani 1.00 1 d .
C(5) C 0.3955(3) -0.1217(3) 0.1774(2) 0.0464(11) Uani 1.00 1 d .
C(6) C 0.5039(3) -0.0811(4) 0.1905(2) 0.0512(12) Uani 1.00 1 d .
C(7) C 0.6602(2) -0.0933(3) 0.12315(19) 0.0325(8) Uani 1.00 1 d .
C(8) C 0.5214(2) 0.0195(3) 0.1302(2) 0.0354(9) Uani 1.00 1 d .
C(9) C 0.4501(2) 0.1099(3) 0.11148(18) 0.0300(8) Uani 1.00 1 d .
C(10) C 0.2878(2) 0.4053(3) 0.04016(19) 0.0339(8) Uani 1.00 1 d .
C(11) C 0.3318(3) 0.4796(3) -0.0118(2) 0.0420(10) Uani 1.00 1 d .
C(12) C 0.2825(3) 0.5891(4) -0.0443(2) 0.0493(11) Uani 1.00 1 d .
C(13) C 0.1903(3) 0.6238(4) -0.0241(2) 0.0515(12) Uani 1.00 1 d .
C(14) C 0.1463(3) 0.5507(4) 0.0268(2) 0.0585(13) Uani 1.00 1 d .
C(15) C 0.1933(3) 0.4409(4) 0.0579(2) 0.0523(12) Uani 1.00 1 d .
C(16) C 0.1498(2) -0.1779(3) 0.2746(2) 0.0350(8) Uani 1.00 1 d .
C(17) C 0.0683(2) -0.0959(3) 0.2770(2) 0.0392(9) Uani 1.00 1 d .
C(18) C -0.0197(2) -0.1413(4) 0.3033(2) 0.0441(10) Uani 1.00 1 d .
C(19) C -0.0240(2) -0.2666(4) 0.3288(2) 0.0429(10) Uani 1.00 1 d .
C(20) C 0.0584(2) -0.3481(3) 0.3282(2) 0.0407(9) Uani 1.00 1 d .
C(21) C 0.1450(2) -0.3043(3) 0.3009(2) 0.0376(9) Uani 1.00 1 d .
C(22) C 0.3755(3) -0.1961(3) 0.1004(2) 0.0515(12) Uani 1.00 1 d .
C(23) C 0.5288(3) -0.0226(4) 0.2746(2) 0.0579(13) Uani 1.00 1 d .
C(24) C 0.7591(2) -0.1254(3) 0.0994(2) 0.0341(8) Uani 1.00 1 d .
C(25) C 0.8175(3) -0.2241(3) 0.1345(2) 0.0425(10) Uani 1.00 1 d .
C(26) C 0.9108(3) -0.2511(4) 0.1107(2) 0.0519(12) Uani 1.00 1 d .
C(27) C 0.9423(3) -0.1833(4) 0.0516(2) 0.0508(12) Uani 1.00 1 d .
C(28) C 0.8823(3) -0.0859(4) 0.0151(2) 0.0453(10) Uani 1.00 1 d .
C(29) C 0.7920(2) -0.0560(3) 0.0399(2) 0.0377(9) Uani 1.00 1 d .
H(1) H 0.3907 0.4416 -0.0304 0.050 Uiso 1.00 1 c R
H(2) H 0.3135 0.6465 -0.0786 0.058 Uiso 1.00 1 c R
H(3) H 0.1461 0.6958 -0.0522 0.062 Uiso 1.00 1 c R
H(4) H 0.0695 0.5745 0.0373 0.071 Uiso 1.00 1 c R
H(5) H 0.1674 0.3972 0.1008 0.064 Uiso 1.00 1 c R
H(6) H 0.0754 -0.0054 0.2642 0.047 Uiso 1.00 1 c R
H(7) H -0.0782 -0.0778 0.3076 0.054 Uiso 1.00 1 c R
H(8) H -0.0877 -0.2959 0.3470 0.052 Uiso 1.00 1 c R
H(9) H 0.0567 -0.4412 0.3476 0.048 Uiso 1.00 1 c R
H(10) H 0.2070 -0.3557 0.2961 0.045 Uiso 1.00 1 c R
H(11) H 0.4083 -0.2774 0.1053 0.061 Uiso 1.00 1 c R
H(12) H 0.3053 -0.2087 0.0871 0.061 Uiso 1.00 1 c R
H(13) H 0.4011 -0.1473 0.0620 0.061 Uiso 1.00 1 c R
H(14) H 0.5320 -0.0902 0.3109 0.066 Uiso 1.00 1 c R
H(15) H 0.5915 0.0211 0.2792 0.066 Uiso 1.00 1 c R
H(16) H 0.4774 0.0363 0.2834 0.066 Uiso 1.00 1 c R
H(17) H 0.8012 -0.2768 0.1834 0.051 Uiso 1.00 1 c R
H(18) H 0.9526 -0.3287 0.1286 0.063 Uiso 1.00 1 c R
H(19) H 1.0067 -0.2105 0.0333 0.062 Uiso 1.00 1 c R
H(20) H 0.9044 -0.0379 -0.0265 0.055 Uiso 1.00 1 c R
H(21) H 0.7462 0.0086 0.0143 0.045 Uiso 1.00 1 c R

loop_
_atom_site_aniso_label
_atom_site_aniso_U_11
_atom_site_aniso_U_22
_atom_site_aniso_U_33
_atom_site_aniso_U_12
_atom_site_aniso_U_13
_atom_site_aniso_U_23
S(1) 0.0318(4) 0.0341(4) 0.0418(4) 0.0011(3) 0.0050(3) 0.0066(3)
S(2) 0.0296(4) 0.0291(4) 0.0459(5) 0.0026(3) 0.0077(3) 0.0085(3)
S(3) 0.0302(4) 0.0313(4) 0.0500(5) 0.0048(3) 0.0080(3) 0.0081(3)
N(1) 0.0379(16) 0.0257(13) 0.0287(14) -0.0085(11) -0.0088(11) 0.0069(10)
N(2) 0.0309(15) 0.0360(16) 0.059(2) 0.0062(12) 0.0100(14) 0.0144(14)
N(3) 0.0340(16) 0.0376(15) 0.0473(18) 0.0037(12) 0.0125(13) 0.0091(13)
C(1) 0.0299(16) 0.0294(16) 0.0304(16) -0.0007(12) 0.0010(13) -0.0006(12)
C(2) 0.0302(16) 0.0282(15) 0.0339(17) 0.0026(13) -0.0001(13) 0.0006(13)
C(3) 0.0294(18) 0.0336(17) 0.055(2) 0.0059(14) 0.0104(16) 0.0132(15)
C(4) 0.0260(16) 0.0368(18) 0.0419(19) 0.0027(13) 0.0024(14) 0.0038(14)
C(5) 0.039(2) 0.039(2) 0.063(2) 0.0039(16) 0.0123(18) 0.0063(18)
C(6) 0.045(2) 0.042(2) 0.071(2) 0.0151(17) 0.024(2) 0.020(2)
C(7) 0.0292(17) 0.0343(17) 0.0345(17) -0.0004(13) 0.0060(14) 0.0033(14)
C(8) 0.0358(19) 0.0312(17) 0.0400(19) 0.0053(14) 0.0081(15) 0.0042(14)
C(9) 0.0308(17) 0.0290(15) 0.0299(16) -0.0034(12) 0.0029(13) 0.0049(12)
C(10) 0.0367(18) 0.0299(16) 0.0332(17) 0.0020(13) -0.0033(14) 0.0020(13)
C(11) 0.042(2) 0.0392(19) 0.044(2) -0.0036(16) 0.0012(16) 0.0095(16)
C(12) 0.050(2) 0.048(2) 0.048(2) -0.0031(18) -0.0029(18) 0.0150(18)
C(13) 0.054(2) 0.044(2) 0.056(2) 0.0078(18) 0.004(2) 0.0120(18)
C(14) 0.057(2) 0.048(2) 0.073(3) 0.018(2) 0.018(2) 0.013(2)
C(15) 0.057(2) 0.044(2) 0.059(2) 0.0195(19) 0.021(2) 0.0116(19)
C(16) 0.0305(17) 0.0375(18) 0.0370(18) -0.0036(14) 0.0043(13) 0.0023(15)
C(17) 0.0333(19) 0.0405(19) 0.045(2) 0.0006(15) 0.0085(15) 0.0075(16)
C(18) 0.036(2) 0.049(2) 0.048(2) 0.0030(16) 0.0126(17) 0.0060(17)
C(19) 0.0316(18) 0.054(2) 0.0433(19) -0.0090(16) 0.0070(15) 0.0034(17)
C(20) 0.042(2) 0.0408(19) 0.0372(18) -0.0148(16) -0.0035(15) 0.0020(16)
C(21) 0.0315(18) 0.0380(19) 0.0428(19) -0.0012(14) 0.0024(15) 0.0011(15)
C(22) 0.073(3) 0.039(2) 0.041(2) -0.0009(19) 0.002(2) -0.0024(16)
C(23) 0.076(3) 0.037(2) 0.052(2) -0.011(2) -0.025(2) 0.0043(18)
C(24) 0.0294(17) 0.0358(17) 0.0361(17) -0.0007(13) 0.0004(14) -0.0054(14)
C(25) 0.0346(19) 0.044(2) 0.049(2) 0.0069(15) 0.0076(16) 0.0009(17)
C(26) 0.039(2) 0.051(2) 0.068(2) 0.0139(18) 0.014(2) 0.004(2)
C(27) 0.039(2) 0.052(2) 0.065(2) 0.0050(18) 0.0177(19) -0.007(2)
C(28) 0.040(2) 0.051(2) 0.046(2) -0.0056(17) 0.0143(17) -0.0069(18)
C(29) 0.0332(18) 0.044(2) 0.0365(18) -0.0003(15) 0.0066(14) -0.0019(16)

loop_
_atom_type_symbol
_atom_type_description
_atom_type_scat_dispersion_real
_atom_type_scat_dispersion_imag
_atom_type_scat_source
C C 0.003 0.002
;
International Tables for Crystallography
(1992, Vol. C, Tables 4.2.6.8 and 6.1.1.4)
;
H H 0.000 0.000
;
International Tables for Crystallography
(1992, Vol. C, Table 6.1.1.4)
;
N N 0.006 0.003
;
International Tables for Crystallography
(1992, Vol. C, Tables 4.2.6.8 and 6.1.1.4)
;
S S 0.125 0.123
;
International Tables for Crystallography
(1992, Vol. C, Tables 4.2.6.8 and 6.1.1.4)
;

loop_
_geom_angle_atom_site_label_1
_geom_angle_atom_site_label_2
_geom_angle_atom_site_label_3
_geom_angle
_geom_angle_publ_flag
C(1) S(1) C(9) 88.29(16) yes
C(4) S(2) C(5) 88.93(17) yes
C(6) S(3) C(7) 90.59(18) yes
C(1) N(1) C(2) 107.6(2) yes
C(3) N(2) C(4) 111.3(3) yes
C(7) N(3) C(8) 111.3(3) yes
S(1) C(1) N(1) 118.9(2) yes
S(1) C(1) C(10) 119.9(2) yes
N(1) C(1) C(10) 121.3(3) yes
N(1) C(2) C(3) 125.6(3) yes
N(1) C(2) C(9) 114.9(2) yes
C(3) C(2) C(9) 119.3(3) yes
N(2) C(3) C(2) 126.3(3) yes
N(2) C(3) C(5) 114.6(3) yes
C(2) C(3) C(5) 118.2(3) yes
S(2) C(4) N(2) 117.7(2) yes
S(2) C(4) C(16) 120.2(2) yes
N(2) C(4) C(16) 122.1(3) yes
S(2) C(5) C(3) 101.4(2) yes
S(2) C(5) C(6) 115.7(2) yes
S(2) C(5) C(22) 109.9(2) yes
C(3) C(5) C(6) 109.3(3) yes
C(3) C(5) C(22) 111.3(3) yes
C(6) C(5) C(22) 109.1(3) yes
S(3) C(6) C(5) 118.0(2) yes
S(3) C(6) C(8) 102.2(2) yes
S(3) C(6) C(23) 107.7(2) yes
C(5) C(6) C(8) 108.4(3) yes
C(5) C(6) C(23) 109.3(3) yes
C(8) C(6) C(23) 111.1(3) yes
S(3) C(7) N(3) 117.0(2) yes
S(3) C(7) C(24) 120.8(2) yes
N(3) C(7) C(24) 122.2(3) yes
N(3) C(8) C(6) 116.0(3) yes
N(3) C(8) C(9) 125.4(3) yes
C(6) C(8) C(9) 118.5(3) yes
S(1) C(9) C(2) 110.1(2) yes
S(1) C(9) C(8) 127.9(2) yes
C(2) C(9) C(8) 122.0(3) yes
C(1) C(10) C(11) 121.9(3) yes
C(1) C(10) C(15) 119.4(3) yes
C(11) C(10) C(15) 118.6(3) yes
C(10) C(11) C(12) 120.3(3) yes
C(11) C(12) C(13) 119.7(4) yes
C(12) C(13) C(14) 120.3(4) yes
C(13) C(14) C(15) 120.4(4) yes
C(10) C(15) C(14) 120.6(4) yes
C(4) C(16) C(17) 118.9(3) yes
C(4) C(16) C(21) 121.6(3) yes
C(17) C(16) C(21) 119.5(3) yes
C(16) C(17) C(18) 120.2(3) yes
C(17) C(18) C(19) 119.8(3) yes
C(18) C(19) C(20) 120.1(3) yes
C(19) C(20) C(21) 120.2(3) yes
C(16) C(21) C(20) 120.1(3) yes
C(7) C(24) C(25) 120.8(3) yes
C(7) C(24) C(29) 118.9(3) yes
C(25) C(24) C(29) 120.3(3) yes
C(24) C(25) C(26) 119.1(3) yes
C(25) C(26) C(27) 120.3(3) yes
C(26) C(27) C(28) 120.5(4) yes
C(27) C(28) C(29) 119.5(3) yes
C(24) C(29) C(28) 120.2(3) yes
C(10) C(11) H(1) 115.5 no
C(12) C(11) H(1) 123.2 no
C(11) C(12) H(2) 122.1 no
C(13) C(12) H(2) 118.0 no
C(12) C(13) H(3) 122.5 no
C(14) C(13) H(3) 116.5 no
C(13) C(14) H(4) 118.8 no
C(15) C(14) H(4) 120.4 no
C(10) C(15) H(5) 118.3 no
C(14) C(15) H(5) 119.9 no
C(16) C(17) H(6) 118.8 no
C(18) C(17) H(6) 120.8 no
C(17) C(18) H(7) 119.3 no
C(19) C(18) H(7) 120.7 no
C(18) C(19) H(8) 117.9 no
C(20) C(19) H(8) 122.0 no
C(19) C(20) H(9) 121.0 no
C(21) C(20) H(9) 118.7 no
C(16) C(21) H(10) 113.3 no
C(20) C(21) H(10) 126.6 no
C(5) C(22) H(11) 109.5 no
C(5) C(22) H(12) 109.7 no
C(5) C(22) H(13) 109.2 no
H(11) C(22) H(12) 109.5 no
H(11) C(22) H(13) 109.5 no
H(12) C(22) H(13) 109.5 no
C(6) C(23) H(14) 109.7 no
C(6) C(23) H(15) 109.6 no
C(6) C(23) H(16) 109.1 no
H(14) C(23) H(15) 109.5 no
H(14) C(23) H(16) 109.5 no
H(15) C(23) H(16) 109.5 no
C(24) C(25) H(17) 125.2 no
C(26) C(25) H(17) 115.3 no
C(25) C(26) H(18) 123.2 no
C(27) C(26) H(18) 115.7 no
C(26) C(27) H(19) 117.9 no
C(28) C(27) H(19) 121.4 no
C(27) C(28) H(20) 120.7 no
C(29) C(28) H(20) 119.7 no
C(24) C(29) H(21) 117.5 no
C(28) C(29) H(21) 122.1 no

loop_
_geom_bond_atom_site_label_1
_geom_bond_atom_site_label_2
_geom_bond_distance
_geom_bond_publ_flag
S(1) C(1) 1.765(3) yes
S(1) C(9) 1.742(3) yes
S(2) C(4) 1.763(3) yes
S(2) C(5) 1.849(4) yes
S(3) C(6) 1.825(4) yes
S(3) C(7) 1.762(3) yes
N(1) C(1) 1.334(4) yes
N(1) C(2) 1.424(4) yes
N(2) C(3) 1.384(5) yes
N(2) C(4) 1.300(4) yes
N(3) C(7) 1.302(4) yes
N(3) C(8) 1.383(4) yes
C(1) C(10) 1.463(4) yes
C(2) C(3) 1.357(5) yes
C(2) C(9) 1.454(4) yes
C(3) C(5) 1.548(5) yes
C(4) C(16) 1.475(5) yes
C(5) C(6) 1.503(5) yes
C(5) C(22) 1.564(5) yes
C(6) C(8) 1.535(5) yes
C(6) C(23) 1.607(6) yes
C(7) C(24) 1.482(4) yes
C(8) C(9) 1.350(4) yes
C(10) C(11) 1.392(5) yes
C(10) C(15) 1.396(5) yes
C(11) C(12) 1.401(5) yes
C(12) C(13) 1.380(6) yes
C(13) C(14) 1.371(6) yes
C(14) C(15) 1.382(6) yes
C(16) C(17) 1.391(5) yes
C(16) C(21) 1.397(5) yes
C(17) C(18) 1.407(5) yes
C(18) C(19) 1.380(5) yes
C(19) C(20) 1.394(5) yes
C(20) C(21) 1.391(5) yes
C(24) C(25) 1.388(5) yes
C(24) C(29) 1.398(5) yes
C(25) C(26) 1.400(6) yes
C(26) C(27) 1.375(6) yes
C(27) C(28) 1.398(5) yes
C(28) C(29) 1.377(5) yes
C(11) H(1) 0.978 no
C(12) H(2) 0.981 no
C(13) H(3) 1.041 no
C(14) H(4) 1.099 no
C(15) H(5) 0.988 no
C(17) H(6) 0.974 no
C(18) H(7) 1.036 no
C(19) H(8) 1.000 no
C(20) H(9) 1.027 no
C(21) H(10) 1.002 no
C(22) H(11) 0.950 no
C(22) H(12) 0.950 no
C(22) H(13) 0.950 no
C(23) H(14) 0.950 no
C(23) H(15) 0.950 no
C(23) H(16) 0.950 no
C(25) H(17) 1.073 no
C(26) H(18) 1.009 no
C(27) H(19) 1.003 no
C(28) H(20) 0.969 no
C(29) H(21) 0.980 no

loop_
_geom_contact_atom_site_label_1
_geom_contact_atom_site_label_2
_geom_contact_distance
_geom_contact_site_symmetry_2
N(1) C(28) 3.368(4) 3_655
N(1) C(29) 3.325(4) 3_655
C(1) C(24) 3.596(4) 3_655
C(1) C(29) 3.455(4) 3_655
C(2) C(29) 3.544(4) 3_655
C(12) C(16) 3.589(5) 4_554
C(12) C(22) 3.507(5) 1_565
C(13) C(16) 3.592(5) 4_554
C(16) C(12) 3.589(5) 4_555
C(16) C(13) 3.592(5) 4_555
C(17) C(20) 3.488(5) 2_555
C(18) C(25) 3.576(5) 1_455
C(20) C(17) 3.488(5) 2_545
C(20) C(29) 3.599(5) 2_645
C(22) C(12) 3.507(5) 1_545
C(24) C(1) 3.596(4) 3_655
C(25) C(18) 3.576(5) 1_655
C(28) N(1) 3.368(4) 3_655
C(29) N(1) 3.325(4) 3_655
C(29) C(1) 3.455(4) 3_655
C(29) C(2) 3.544(4) 3_655
C(29) C(20) 3.599(5) 2_655
S(1) H(2) 3.270 3_665
S(1) H(11) 3.561 3_655
S(1) H(13) 3.141 3_655
S(1) H(14) 2.955 2_655
S(2) H(2) 3.172 4_555
S(2) H(15) 2.889 2_645
S(2) H(16) 3.546 2_645
S(3) H(16) 3.015 2_645
N(1) H(8) 2.851 2_555
N(1) H(14) 3.264 2_655
N(1) H(20) 3.419 3_655
N(1) H(21) 3.297 3_655
N(2) H(8) 3.146 2_555
N(2) H(17) 3.302 2_655
N(2) H(20) 3.537 3_655
N(3) H(10) 3.123 2_655
N(3) H(13) 3.225 3_655
C(1) H(14) 2.825 2_655
C(1) H(15) 3.597 2_655
C(1) H(21) 3.565 3_655
C(2) H(14) 3.579 2_655
C(2) H(21) 3.108 3_655
C(3) H(21) 3.417 3_655
C(4) H(2) 3.211 4_555
C(7) H(10) 3.263 2_655
C(9) H(14) 3.400 2_655
C(9) H(21) 3.451 3_655
C(10) H(14) 3.344 2_655
C(11) H(11) 3.344 1_565
C(12) H(11) 3.265 1_565
C(12) H(12) 3.124 1_565
C(12) H(13) 3.577 1_565
C(13) H(12) 2.917 1_565
C(13) H(19) 3.274 1_465
C(14) H(4) 3.243 3_565
C(14) H(7) 3.459 2_555
C(14) H(12) 3.367 1_565
C(14) H(18) 3.580 1_465
C(14) H(19) 3.117 1_465
C(15) H(7) 3.016 2_555
C(15) H(8) 3.395 2_555
C(16) H(2) 3.201 4_555
C(16) H(3) 3.090 4_555
C(17) H(3) 3.247 4_555
C(17) H(9) 3.053 2_555
C(17) H(18) 3.272 2_655
C(18) H(3) 3.221 4_555
C(18) H(5) 2.806 2_545
C(18) H(9) 3.375 2_555
C(18) H(17) 3.310 1_455
C(18) H(18) 3.538 2_655
C(19) H(3) 2.993 4_555
C(19) H(5) 2.963 2_545
C(19) H(6) 3.008 2_545
C(19) H(17) 3.257 1_455
C(19) H(18) 3.588 1_455
C(19) H(20) 3.506 4_445
C(20) H(3) 2.783 4_555
C(20) H(6) 2.796 2_545
C(20) H(7) 3.426 2_545
C(21) H(2) 3.334 4_555
C(21) H(3) 2.839 4_555
C(21) H(7) 3.482 2_545
C(22) H(2) 3.575 1_545
C(22) H(21) 3.121 3_655
C(23) H(11) 3.357 2_655
C(24) H(9) 3.170 2_655
C(24) H(10) 3.356 2_655
C(25) H(7) 3.549 1_655
C(25) H(9) 3.381 2_655
C(26) H(4) 3.199 1_645
C(26) H(6) 3.439 2_645
C(26) H(9) 3.316 2_655
C(27) H(4) 3.067 1_645
C(27) H(9) 3.085 2_655
C(27) H(20) 3.153 3_755
C(28) H(8) 3.301 4_644
C(28) H(9) 2.891 2_655
C(28) H(19) 3.571 3_755
C(28) H(20) 3.120 3_755
C(29) H(9) 2.913 2_655
C(29) H(10) 3.577 2_655
H(1) H(1) 3.227 3_665
H(1) H(11) 3.589 3_655
H(2) S(1) 3.270 3_665
H(2) S(2) 3.172 4_554
H(2) C(4) 3.211 4_554
H(2) C(16) 3.201 4_554
H(2) C(21) 3.334 4_554
H(2) C(22) 3.575 1_565
H(2) H(10) 3.299 4_554
H(2) H(11) 3.439 1_565
H(2) H(12) 3.319 1_565
H(2) H(13) 3.381 1_565
H(3) C(16) 3.090 4_554
H(3) C(17) 3.247 4_554
H(3) C(18) 3.221 4_554
H(3) C(19) 2.993 4_554
H(3) C(20) 2.783 4_554
H(3) C(21) 2.839 4_554
H(3) H(8) 3.558 4_554
H(3) H(9) 3.246 4_554
H(3) H(10) 3.354 4_554
H(3) H(12) 3.208 1_565
H(3) H(19) 2.736 1_465
H(3) H(21) 3.421 3_665
H(4) C(14) 3.243 3_565
H(4) C(26) 3.199 1_465
H(4) C(27) 3.067 1_465
H(4) H(4) 2.643 3_565
H(4) H(7) 3.165 2_555
H(4) H(18) 2.600 1_465
H(4) H(19) 2.382 1_465
H(5) C(18) 2.806 2_555
H(5) C(19) 2.963 2_555
H(5) H(7) 2.158 2_555
H(5) H(8) 2.505 2_555
H(6) C(19) 3.008 2_555
H(6) C(20) 2.796 2_555
H(6) C(26) 3.439 2_655
H(6) H(8) 2.957 2_555
H(6) H(9) 2.571 2_555
H(6) H(17) 2.972 2_655
H(6) H(18) 2.705 2_655
H(7) C(14) 3.459 2_545
H(7) C(15) 3.016 2_545
H(7) C(20) 3.426 2_555
H(7) C(21) 3.482 2_555
H(7) C(25) 3.549 1_455
H(7) H(4) 3.165 2_545
H(7) H(5) 2.158 2_545
H(7) H(9) 3.146 2_555
H(7) H(10) 3.296 2_555
H(7) H(17) 3.290 1_455
H(7) H(18) 3.211 2_655
H(8) N(1) 2.851 2_545
H(8) N(2) 3.146 2_545
H(8) C(15) 3.395 2_545
H(8) C(28) 3.301 4_445
H(8) H(3) 3.558 4_555
H(8) H(5) 2.505 2_545
H(8) H(6) 2.957 2_545
H(8) H(17) 3.096 1_455
H(8) H(19) 3.386 4_445
H(8) H(20) 2.845 4_445
H(9) C(17) 3.053 2_545
H(9) C(18) 3.375 2_545
H(9) C(24) 3.170 2_645
H(9) C(25) 3.381 2_645
H(9) C(26) 3.316 2_645
H(9) C(27) 3.085 2_645
H(9) C(28) 2.891 2_645
H(9) C(29) 2.913 2_645
H(9) H(3) 3.246 4_555
H(9) H(6) 2.571 2_545
H(9) H(7) 3.146 2_545
H(9) H(20) 3.309 2_645
H(9) H(20) 3.228 4_445
H(9) H(21) 3.406 2_645
H(10) N(3) 3.123 2_645
H(10) C(7) 3.263 2_645
H(10) C(24) 3.356 2_645
H(10) C(29) 3.577 2_645
H(10) H(2) 3.299 4_555
H(10) H(3) 3.354 4_555
H(10) H(7) 3.296 2_545
H(10) H(15) 3.417 2_645
H(11) S(1) 3.561 3_655
H(11) C(11) 3.344 1_545
H(11) C(12) 3.265 1_545
H(11) C(23) 3.357 2_645
H(11) H(1) 3.589 3_655
H(11) H(2) 3.439 1_545
H(11) H(15) 2.929 2_645
H(11) H(16) 3.035 2_645
H(12) C(12) 3.124 1_545
H(12) C(13) 2.917 1_545
H(12) C(14) 3.367 1_545
H(12) H(2) 3.319 1_545
H(12) H(3) 3.208 1_545
H(12) H(21) 2.776 3_655
H(13) S(1) 3.141 3_655
H(13) N(3) 3.225 3_655
H(13) C(12) 3.577 1_545
H(13) H(2) 3.381 1_545
H(13) H(21) 2.667 3_655
H(14) S(1) 2.955 2_645
H(14) N(1) 3.264 2_645
H(14) C(1) 2.825 2_645
H(14) C(2) 3.579 2_645
H(14) C(9) 3.400 2_645
H(14) C(10) 3.344 2_645
H(15) S(2) 2.889 2_655
H(15) C(1) 3.597 2_645
H(15) H(10) 3.417 2_655
H(15) H(11) 2.929 2_655
H(16) S(2) 3.546 2_655
H(16) S(3) 3.015 2_655
H(16) H(11) 3.035 2_655
H(17) N(2) 3.302 2_645
H(17) C(18) 3.310 1_655
H(17) C(19) 3.257 1_655
H(17) H(6) 2.972 2_645
H(17) H(7) 3.290 1_655
H(17) H(8) 3.096 1_655
H(18) C(14) 3.580 1_645
H(18) C(17) 3.272 2_645
H(18) C(18) 3.538 2_645
H(18) C(19) 3.588 1_655
H(18) H(4) 2.600 1_645
H(18) H(6) 2.705 2_645
H(18) H(7) 3.211 2_645
H(19) C(13) 3.274 1_645
H(19) C(14) 3.117 1_645
H(19) C(28) 3.571 3_755
H(19) H(3) 2.736 1_645
H(19) H(4) 2.382 1_645
H(19) H(8) 3.386 4_644
H(19) H(20) 2.850 3_755
H(20) N(1) 3.419 3_655
H(20) N(2) 3.537 3_655
H(20) C(19) 3.506 4_644
H(20) C(27) 3.153 3_755
H(20) C(28) 3.120 3_755
H(20) H(8) 2.845 4_644
H(20) H(9) 3.309 2_655
H(20) H(9) 3.228 4_644
H(20) H(19) 2.850 3_755
H(20) H(20) 2.732 3_755
H(21) N(1) 3.297 3_655
H(21) C(1) 3.565 3_655
H(21) C(2) 3.108 3_655
H(21) C(3) 3.417 3_655
H(21) C(9) 3.451 3_655
H(21) C(22) 3.121 3_655
H(21) H(3) 3.421 3_665
H(21) H(9) 3.406 2_655
H(21) H(12) 2.776 3_655
H(21) H(13) 2.667 3_655

loop_
_geom_torsion_atom_site_label_1
_geom_torsion_atom_site_label_2
_geom_torsion_atom_site_label_3
_geom_torsion_atom_site_label_4
_geom_torsion
C(1) S(1) C(9) C(2) 3.3(2)
C(1) S(1) C(9) C(8) -177.1(3)
C(9) S(1) C(1) N(1) -0.8(2)
C(9) S(1) C(1) C(10) -179.9(2)
C(4) S(2) C(5) C(3) 20.7(2)
C(4) S(2) C(5) C(6) 138.9(3)
C(4) S(2) C(5) C(22) -97.1(2)
C(5) S(2) C(4) N(2) -16.3(3)
C(5) S(2) C(4) C(16) 163.8(2)
C(6) S(3) C(7) N(3) -9.4(2)
C(6) S(3) C(7) C(24) 172.3(2)
C(7) S(3) C(6) C(5) 132.5(3)
C(7) S(3) C(6) C(8) 13.8(2)
C(7) S(3) C(6) C(23) -103.2(2)
C(1) N(1) C(2) C(3) -171.4(3)
C(1) N(1) C(2) C(9) 4.7(3)
C(2) N(1) C(1) S(1) -2.1(3)
C(2) N(1) C(1) C(10) 177.0(2)
C(3) N(2) C(4) S(2) 3.6(4)
C(3) N(2) C(4) C(16) -176.5(3)
C(4) N(2) C(3) C(2) -176.3(3)
C(4) N(2) C(3) C(5) 15.2(4)
C(7) N(3) C(8) C(6) 12.6(4)
C(7) N(3) C(8) C(9) -171.5(3)
C(8) N(3) C(7) S(3) -0.1(2)
C(8) N(3) C(7) C(24) 178.2(2)
S(1) C(1) C(10) C(11) 3.9(4)
S(1) C(1) C(10) C(15) -179.0(2)
N(1) C(1) C(10) C(11) -175.2(3)
N(1) C(1) C(10) C(15) 2.0(4)
N(1) C(2) C(3) N(2) -2.2(5)
N(1) C(2) C(3) C(5) 165.9(3)
N(1) C(2) C(9) S(1) -5.4(3)
N(1) C(2) C(9) C(8) 175.0(2)
C(3) C(2) C(9) S(1) 171.0(2)
C(3) C(2) C(9) C(8) -8.6(4)
C(9) C(2) C(3) N(2) -178.2(3)
C(9) C(2) C(3) C(5) -10.1(4)
N(2) C(3) C(5) S(2) -24.8(3)
N(2) C(3) C(5) C(6) -147.5(3)
N(2) C(3) C(5) C(22) 92.0(4)
C(2) C(3) C(5) S(2) 165.7(2)
C(2) C(3) C(5) C(6) 43.1(4)
C(2) C(3) C(5) C(22) -77.5(4)
S(2) C(4) C(16) C(17) 168.3(2)
S(2) C(4) C(16) C(21) -13.0(4)
N(2) C(4) C(16) C(17) -11.6(5)
N(2) C(4) C(16) C(21) 167.1(3)
S(2) C(5) C(6) S(3) 75.9(3)
S(2) C(5) C(6) C(8) -168.7(2)
S(2) C(5) C(6) C(23) -47.5(4)
C(3) C(5) C(6) S(3) -170.4(2)
C(3) C(5) C(6) C(8) -55.1(4)
C(3) C(5) C(6) C(23) 66.1(4)
C(22) C(5) C(6) S(3) -48.6(4)
C(22) C(5) C(6) C(8) 66.8(4)
C(22) C(5) C(6) C(23) -172.0(3)
S(3) C(6) C(8) N(3) -17.9(3)
S(3) C(6) C(8) C(9) 165.9(2)
C(5) C(6) C(8) N(3) -143.2(3)
C(5) C(6) C(8) C(9) 40.6(4)
C(23) C(6) C(8) N(3) 96.7(4)
C(23) C(6) C(8) C(9) -79.5(4)
S(3) C(7) C(24) C(25) -16.1(4)
S(3) C(7) C(24) C(29) 162.7(2)
N(3) C(7) C(24) C(25) 165.7(3)
N(3) C(7) C(24) C(29) -15.5(4)
N(3) C(8) C(9) S(1) -3.2(5)
N(3) C(8) C(9) C(2) 176.3(3)
C(6) C(8) C(9) S(1) 172.7(2)
C(6) C(8) C(9) C(2) -7.9(4)
C(1) C(10) C(11) C(12) 178.4(3)
C(1) C(10) C(15) C(14) -179.9(2)
C(11) C(10) C(15) C(14) -2.7(5)
C(15) C(10) C(11) C(12) 1.2(5)
C(10) C(11) C(12) C(13) 0.5(5)
C(11) C(12) C(13) C(14) -0.8(6)
C(12) C(13) C(14) C(15) -0.6(6)
C(13) C(14) C(15) C(10) 2.4(6)
C(4) C(16) C(17) C(18) 176.4(3)
C(4) C(16) C(21) C(20) -177.5(3)
C(17) C(16) C(21) C(20) 1.1(5)
C(21) C(16) C(17) C(18) -2.3(5)
C(16) C(17) C(18) C(19) 2.0(5)
C(17) C(18) C(19) C(20) -0.4(5)
C(18) C(19) C(20) C(21) -0.8(5)
C(19) C(20) C(21) C(16) 0.4(5)
C(7) C(24) C(25) C(26) -179.7(3)
C(7) C(24) C(29) C(28) -178.2(3)
C(25) C(24) C(29) C(28) 0.6(5)
C(29) C(24) C(25) C(26) 1.5(5)
C(24) C(25) C(26) C(27) -2.2(6)
C(25) C(26) C(27) C(28) 0.7(6)
C(26) C(27) C(28) C(29) 1.4(6)
C(27) C(28) C(29) C(24) -2.1(5)
